data_7129044
loop_
_publ_author_name
'Steller, Beate G.'
'Flock, Michaela'
'Fischer, Roland C.'

_publ_section_title
;
 From organotin hydrides to heteronuclear main group metal compounds:
 isolation of the first neutral bismuth/tin clusters.
;
_journal_issue 78
_journal_name_full 'Chemical communications (Cambridge, England)'
_journal_page_first 10095
_journal_page_last 10098
_journal_paper_doi 10.1039/d1cc02538d
_journal_volume 57
_journal_year 2021
_chemical_formula_moiety 'C72 H102 Bi8 Sn3, 2(C4 H10 O2)'
_chemical_formula_sum 'C80 H122 Bi8 O4 Sn3'
_chemical_formula_weight 3175.68
_space_group_crystal_system monoclinic
_space_group_IT_number 15
_space_group_name_Hall '-C 2yc'
_space_group_name_H-M_alt 'C 1 2/c 1'
_atom_sites_solution_hydrogens geom
_atom_sites_solution_primary dual
_audit_creation_date 2020-11-17
_audit_creation_method
;
Olex2 1.3
(compiled 2020.07.31 svn.rc2a77460 for OlexSys, GUI svn.r6145)
;
_audit_update_record
;
2021-03-22 deposited with the CCDC.	2021-08-09 downloaded from the CCDC.
;
_cell_angle_alpha 90
_cell_angle_beta 111.630(2)
_cell_angle_gamma 90
_cell_formula_units_Z 4
_cell_length_a 25.7205(9)
_cell_length_b 16.5280(6)
_cell_length_c 23.0120(9)
_cell_measurement_reflns_used 9932
_cell_measurement_temperature 100.14
_cell_measurement_theta_max 29.98
_cell_measurement_theta_min 2.68
_cell_volume 9093.7(6)
_computing_cell_refinement 'SAINT V8.38A (Bruker, 2018)'
_computing_data_reduction 'SAINT V8.38A (Bruker, 2018)'
_computing_molecular_graphics 'Olex2 1.3 (Dolomanov et al., 2009)'
_computing_publication_material 'Olex2 1.3 (Dolomanov et al., 2009)'
_computing_structure_refinement 'SHELXL 2014/7 (Sheldrick, 2015)'
_computing_structure_solution 'SHELXD  (Sheldrick, 2008)'
_diffrn_ambient_temperature 100.14
_diffrn_detector 'Bruker APEX2 area detector'
_diffrn_detector_area_resol_mean 7.9
_diffrn_detector_type 'CCD area detector'
_diffrn_measured_fraction_theta_full 0.999
_diffrn_measured_fraction_theta_max 0.999
_diffrn_measurement_device 'three-circle diffractometer'
_diffrn_measurement_device_type 'Bruker SMART APEX2 area detector'
_diffrn_measurement_method '\w and \f scans'
_diffrn_radiation_monochromator 'mirror optics'
_diffrn_radiation_probe x-ray
_diffrn_radiation_type MoK\a
_diffrn_radiation_wavelength 0.71073
_diffrn_reflns_av_R_equivalents 0.0701
_diffrn_reflns_av_unetI/netI 0.0407
_diffrn_reflns_Laue_measured_fraction_full 0.999
_diffrn_reflns_Laue_measured_fraction_max 0.999
_diffrn_reflns_limit_h_max 32
_diffrn_reflns_limit_h_min -32
_diffrn_reflns_limit_k_max 20
_diffrn_reflns_limit_k_min -21
_diffrn_reflns_limit_l_max 29
_diffrn_reflns_limit_l_min -29
_diffrn_reflns_number 91234
_diffrn_reflns_point_group_measured_fraction_full 0.999
_diffrn_reflns_point_group_measured_fraction_max 0.999
_diffrn_reflns_theta_full 26.999
_diffrn_reflns_theta_max 26.999
_diffrn_reflns_theta_min 1.904
_diffrn_source 'microfocus sealed X-ray tube'
_diffrn_source_current 1.0
_diffrn_source_power 0.05
_diffrn_source_type 'Incoatec I\ms'
_diffrn_source_voltage 50.0
_diffrn_standards_number 0
_exptl_absorpt_coefficient_mu 16.269
_exptl_absorpt_correction_T_max 0.7460
_exptl_absorpt_correction_T_min 0.3233
_exptl_absorpt_correction_type multi-scan
_exptl_absorpt_process_details
;
SADABS-2016/2 (Bruker,2016) was used for absorption correction.
wR2(int) was 0.1476 before and 0.0661 after correction.
The Ratio of minimum to maximum transmission is 0.4334.
The \l/2 correction factor is Not present.
;
_exptl_crystal_colour brown
_exptl_crystal_colour_primary brown
_exptl_crystal_density_diffrn 2.320
_exptl_crystal_description Block
_exptl_crystal_F_000 5792
_exptl_crystal_size_max 0.24
_exptl_crystal_size_mid 0.16
_exptl_crystal_size_min 0.15
_refine_diff_density_max 3.253
_refine_diff_density_min -1.632
_refine_diff_density_rms 0.232
_refine_ls_extinction_method none
_refine_ls_goodness_of_fit_ref 1.071
_refine_ls_hydrogen_treatment constr
_refine_ls_matrix_type full
_refine_ls_number_parameters 443
_refine_ls_number_reflns 9928
_refine_ls_number_restraints 36
_refine_ls_restrained_S_all 1.071
_refine_ls_R_factor_all 0.0432
_refine_ls_R_factor_gt 0.0323
_refine_ls_shift/su_max 0.003
_refine_ls_shift/su_mean 0.000
_refine_ls_structure_factor_coef Fsqd
_refine_ls_weighting_details 'w=1/[\s^2^(Fo^2^)+(0.0297P)^2^+126.7436P] where P=(Fo^2^+2Fc^2^)/3'
_refine_ls_weighting_scheme calc
_refine_ls_wR_factor_gt 0.0707
_refine_ls_wR_factor_ref 0.0757
_reflns_Friedel_coverage 0.000
_reflns_number_gt 8542
_reflns_number_total 9928
_reflns_threshold_expression 'I > 2\s(I)'
_cod_data_source_file d1cc02538d2.cif
_cod_data_source_block rf1966_0m_a
_cod_database_code 7129044
_shelx_shelxl_version_number 2014/7
_shelx_space_group_comment
;
The symmetry employed for this shelxl refinement is uniquely defined
by the following loop, which should always be used as a source of
symmetry information in preference to the above space-group names.
They are only intended as comments.
;
_shelx_estimated_absorpt_t_max 0.194
_shelx_estimated_absorpt_t_min 0.112
_olex2_refinement_description
;
1. Fixed Uiso
 At 1.2 times of:
  All C(H) groups, All C(H,H) groups
 At 1.5 times of:
  All C(H,H,H) groups
2. Uiso/Uaniso restraints and constraints
Uanis(C37) \\sim Ueq, Uanis(C38) \\sim Ueq, Uanis(C39) \\sim Ueq, Uanis(C40)
\\sim Ueq, Uanis(O1) \\sim Ueq, Uanis(O2) \\sim Ueq: with sigma of 0.01 and
sigma for terminal atoms of 0.02
3.a Ternary CH refined with riding coordinates:
 C7(H7), C10(H10), C19(H19), C22(H22), C31(H31), C34(H34)
3.b Secondary CH2 refined with riding coordinates:
 C39(H39A,H39B), C38(H38A,H38B)
3.c Aromatic/amide H refined with riding coordinates:
 C4(H4), C3(H3), C5(H5), C16(H16), C15(H15), C17(H17), C27(H27), C28(H28),
 C29(H29)
3.d Idealised Me refined as rotating group:
 C8(H8A,H8B,H8C), C40(H40A,H40B,H40C), C37(H37A,H37B,H37C), C9(H9A,H9B,H9C),
 C12(H12A,H12B,H12C), C11(H11A,H11B,H11C), C20(H20A,H20B,H20C), C21(H21A,H21B,
 H21C), C23(H23A,H23B,H23C), C24(H24A,H24B,H24C), C32(H32A,H32B,H32C), C33(H33A,
 H33B,H33C), C35(H35A,H35B,H35C), C36(H36A,H36B,H36C)
;
_olex2_submission_special_instructions 'No special instructions were received'

loop_
_space_group_symop_operation_xyz
'x, y, z'
'-x, y, -z+1/2'
'x+1/2, y+1/2, z'
'-x+1/2, y+1/2, -z+1/2'
'-x, -y, -z'
'x, -y, z-1/2'
'-x+1/2, -y+1/2, -z'
'x+1/2, -y+1/2, z-1/2'

loop_
_atom_site_label
_atom_site_type_symbol
_atom_site_fract_x
_atom_site_fract_y
_atom_site_fract_z
_atom_site_U_iso_or_equiv
_atom_site_adp_type
_atom_site_occupancy
_atom_site_site_symmetry_order
_atom_site_calc_flag
_atom_site_refinement_flags_posn
_atom_site_refinement_flags_adp
_atom_site_refinement_flags_occupancy
_atom_site_disorder_assembly
_atom_site_disorder_group
Bi1 Bi 0.46788(2) 0.39014(2) 0.84257(2) 0.01337(7) Uani 1 1 d . . . . .
O1 O 0.1912(4) 0.2289(6) 0.6513(4) 0.082(3) Uani 1 1 d . U . . .
C1 C 0.3618(3) 0.6114(4) 0.5993(3) 0.0176(15) Uani 1 1 d . . . . .
Sn1 Sn 0.37197(2) 0.50136(3) 0.65709(2) 0.01149(10) Uani 1 1 d . . . . .
Bi2 Bi 0.45538(2) 0.54929(2) 0.77655(2) 0.01327(6) Uani 1 1 d . . . . .
O2 O 0.0781(4) 0.2907(5) 0.6175(3) 0.061(2) Uani 1 1 d . U . . .
C2 C 0.3819(3) 0.6169(5) 0.5504(3) 0.0207(16) Uani 1 1 d . . . . .
Sn2 Sn 0.5000 0.17188(4) 0.7500 0.01074(13) Uani 1 2 d S T P . .
Bi4 Bi 0.40584(2) 0.27562(2) 0.73807(2) 0.01344(7) Uani 1 1 d . . . . .
C4 C 0.3393(3) 0.7485(5) 0.5232(4) 0.0305(19) Uani 1 1 d . . . . .
H4 H 0.3311 0.7948 0.4969 0.037 Uiso 1 1 calc R U . . .
Bi3 Bi 0.41060(2) 0.34911(2) 0.62306(2) 0.01377(7) Uani 1 1 d . . . . .
C3 C 0.3696(3) 0.6861(5) 0.5123(4) 0.0275(18) Uani 1 1 d . . . . .
H3 H 0.3825 0.6896 0.4787 0.033 Uiso 1 1 calc R U . . .
C7 C 0.4174(3) 0.5511(4) 0.5376(3) 0.0200(16) Uani 1 1 d . . . . .
H7 H 0.4243 0.5096 0.5712 0.024 Uiso 1 1 calc R U . . .
C6 C 0.3316(3) 0.6768(5) 0.6112(3) 0.0219(16) Uani 1 1 d . . . . .
C5 C 0.3210(3) 0.7442(5) 0.5719(4) 0.0279(18) Uani 1 1 d . . . . .
H5 H 0.3005 0.7882 0.5792 0.034 Uiso 1 1 calc R U . . .
C8 C 0.3875(4) 0.5080(6) 0.4752(4) 0.035(2) Uani 1 1 d . . . . .
H8A H 0.3830 0.5455 0.4407 0.053 Uiso 1 1 calc R U . . .
H8B H 0.3507 0.4894 0.4730 0.053 Uiso 1 1 calc R U . . .
H8C H 0.4098 0.4614 0.4719 0.053 Uiso 1 1 calc R U . . .
C40 C 0.0284(5) 0.2825(6) 0.6265(5) 0.047(3) Uani 1 1 d . U . . .
H40A H 0.0006 0.2574 0.5895 0.070 Uiso 1 1 calc R U . . .
H40B H 0.0151 0.3359 0.6332 0.070 Uiso 1 1 calc R U . . .
H40C H 0.0341 0.2483 0.6631 0.070 Uiso 1 1 calc R U . . .
C39 C 0.0953(4) 0.2183(6) 0.5985(5) 0.048(3) Uani 1 1 d . U . . .
H39A H 0.0657 0.1995 0.5595 0.057 Uiso 1 1 calc R U . . .
H39B H 0.1000 0.1766 0.6309 0.057 Uiso 1 1 calc R U . . .
C38 C 0.1492(5) 0.2269(7) 0.5876(6) 0.067(3) Uani 1 1 d . U . . .
H38A H 0.1552 0.1803 0.5638 0.080 Uiso 1 1 calc R U . . .
H38B H 0.1497 0.2775 0.5647 0.080 Uiso 1 1 calc R U . . .
C37 C 0.2448(7) 0.2420(9) 0.6493(7) 0.089(4) Uani 1 1 d . U . . .
H37A H 0.2514 0.2030 0.6207 0.133 Uiso 1 1 calc R U . . .
H37B H 0.2733 0.2351 0.6912 0.133 Uiso 1 1 calc R U . . .
H37C H 0.2470 0.2971 0.6345 0.133 Uiso 1 1 calc R U . . .
C9 C 0.4745(3) 0.5830(5) 0.5421(4) 0.0264(17) Uani 1 1 d . . . . .
H9A H 0.4701 0.6161 0.5053 0.040 Uiso 1 1 calc R U . . .
H9B H 0.4993 0.5373 0.5441 0.040 Uiso 1 1 calc R U . . .
H9C H 0.4905 0.6160 0.5799 0.040 Uiso 1 1 calc R U . . .
C12 C 0.2484(3) 0.6820(5) 0.6462(4) 0.0294(18) Uani 1 1 d . . . . .
H12A H 0.2344 0.7318 0.6226 0.044 Uiso 1 1 calc R U . . .
H12B H 0.2385 0.6814 0.6835 0.044 Uiso 1 1 calc R U . . .
H12C H 0.2315 0.6351 0.6200 0.044 Uiso 1 1 calc R U . . .
C11 C 0.3403(4) 0.7476(5) 0.7114(4) 0.0310(19) Uani 1 1 d . . . . .
H11A H 0.3810 0.7414 0.7261 0.047 Uiso 1 1 calc R U . . .
H11B H 0.3283 0.7460 0.7472 0.047 Uiso 1 1 calc R U . . .
H11C H 0.3295 0.7996 0.6898 0.047 Uiso 1 1 calc R U . . .
C10 C 0.3119(3) 0.6781(4) 0.6659(4) 0.0230(16) Uani 1 1 d . . . . .
H10 H 0.3244 0.6263 0.6893 0.028 Uiso 1 1 calc R U . . .
C16 C 0.1721(3) 0.4458(6) 0.6232(4) 0.034(2) Uani 1 1 d . . . . .
H16 H 0.1335 0.4391 0.6158 0.041 Uiso 1 1 calc R U . . .
C15 C 0.1893(3) 0.4558(5) 0.5743(4) 0.0247(17) Uani 1 1 d . . . . .
H15 H 0.1624 0.4540 0.5329 0.030 Uiso 1 1 calc R U . . .
C14 C 0.2457(3) 0.4686(5) 0.5836(3) 0.0204(15) Uani 1 1 d . . . . .
C13 C 0.2850(3) 0.4716(4) 0.6456(3) 0.0144(14) Uani 1 1 d . . . . .
C17 C 0.2112(3) 0.4455(5) 0.6839(4) 0.0244(17) Uani 1 1 d . . . . .
H17 H 0.1994 0.4365 0.7179 0.029 Uiso 1 1 calc R U . . .
C19 C 0.2613(3) 0.4724(5) 0.5264(3) 0.0212(16) Uani 1 1 d . . . . .
H19 H 0.3030 0.4777 0.5415 0.025 Uiso 1 1 calc R U . . .
C20 C 0.2455(4) 0.3940(5) 0.4875(4) 0.032(2) Uani 1 1 d . . . . .
H20A H 0.2046 0.3898 0.4683 0.049 Uiso 1 1 calc R U . . .
H20B H 0.2603 0.3473 0.5148 0.049 Uiso 1 1 calc R U . . .
H20C H 0.2613 0.3952 0.4548 0.049 Uiso 1 1 calc R U . . .
C21 C 0.2365(3) 0.5459(5) 0.4858(4) 0.0284(18) Uani 1 1 d . . . . .
H21A H 0.2472 0.5453 0.4491 0.043 Uiso 1 1 calc R U . . .
H21B H 0.2506 0.5953 0.5100 0.043 Uiso 1 1 calc R U . . .
H21C H 0.1956 0.5443 0.4722 0.043 Uiso 1 1 calc R U . . .
C22 C 0.3087(3) 0.4559(5) 0.7631(3) 0.0201(16) Uani 1 1 d . . . . .
H22 H 0.3470 0.4484 0.7623 0.024 Uiso 1 1 calc R U . . .
C23 C 0.3094(3) 0.5362(5) 0.7979(3) 0.0239(17) Uani 1 1 d . . . . .
H23A H 0.3168 0.5812 0.7744 0.036 Uiso 1 1 calc R U . . .
H23B H 0.3387 0.5340 0.8397 0.036 Uiso 1 1 calc R U . . .
H23C H 0.2730 0.5441 0.8017 0.036 Uiso 1 1 calc R U . . .
C24 C 0.2981(3) 0.3848(5) 0.8004(4) 0.0269(18) Uani 1 1 d . . . . .
H24A H 0.2633 0.3942 0.8076 0.040 Uiso 1 1 calc R U . . .
H24B H 0.3293 0.3802 0.8407 0.040 Uiso 1 1 calc R U . . .
H24C H 0.2948 0.3345 0.7767 0.040 Uiso 1 1 calc R U . . .
C25 C 0.4694(3) 0.0879(4) 0.6701(3) 0.0109(13) Uani 1 1 d . . . . .
C26 C 0.4318(3) 0.0277(4) 0.6727(3) 0.0175(15) Uani 1 1 d . . . . .
C27 C 0.4164(3) -0.0343(5) 0.6279(3) 0.0233(17) Uani 1 1 d . . . . .
H27 H 0.3922 -0.0762 0.6307 0.028 Uiso 1 1 calc R U . . .
C28 C 0.4363(3) -0.0345(5) 0.5796(3) 0.0259(18) Uani 1 1 d . . . . .
H28 H 0.4257 -0.0765 0.5493 0.031 Uiso 1 1 calc R U . . .
C29 C 0.4715(3) 0.0259(5) 0.5755(3) 0.0234(17) Uani 1 1 d . . . . .
H29 H 0.4848 0.0252 0.5421 0.028 Uiso 1 1 calc R U . . .
C30 C 0.4880(3) 0.0879(4) 0.6191(3) 0.0196(15) Uani 1 1 d . . . . .
C31 C 0.4060(3) 0.0256(5) 0.7223(3) 0.0208(16) Uani 1 1 d . . . . .
H31 H 0.4221 0.0724 0.7509 0.025 Uiso 1 1 calc R U . . .
C32 C 0.3424(3) 0.0396(5) 0.6930(4) 0.0255(17) Uani 1 1 d . . . . .
H32A H 0.3348 0.0886 0.6672 0.038 Uiso 1 1 calc R U . . .
H32B H 0.3275 0.0460 0.7262 0.038 Uiso 1 1 calc R U . . .
H32C H 0.3245 -0.0069 0.6669 0.038 Uiso 1 1 calc R U . . .
C33 C 0.4210(3) -0.0505(5) 0.7628(3) 0.0233(17) Uani 1 1 d . . . . .
H33A H 0.4038 -0.0977 0.7372 0.035 Uiso 1 1 calc R U . . .
H33B H 0.4072 -0.0453 0.7970 0.035 Uiso 1 1 calc R U . . .
H33C H 0.4618 -0.0572 0.7801 0.035 Uiso 1 1 calc R U . . .
C34 C 0.5250(3) 0.1540(5) 0.6099(3) 0.0218(16) Uani 1 1 d . . . . .
H34 H 0.5298 0.1957 0.6430 0.026 Uiso 1 1 calc R U . . .
C35 C 0.5832(4) 0.1244(6) 0.6169(4) 0.036(2) Uani 1 1 d . . . . .
H35A H 0.5798 0.0821 0.5859 0.054 Uiso 1 1 calc R U . . .
H35B H 0.6020 0.1023 0.6590 0.054 Uiso 1 1 calc R U . . .
H35C H 0.6050 0.1697 0.6104 0.054 Uiso 1 1 calc R U . . .
C36 C 0.4971(4) 0.1959(5) 0.5461(4) 0.035(2) Uani 1 1 d . . . . .
H36A H 0.4943 0.1576 0.5126 0.052 Uiso 1 1 calc R U . . .
H36B H 0.5197 0.2425 0.5436 0.052 Uiso 1 1 calc R U . . .
H36C H 0.4596 0.2143 0.5417 0.052 Uiso 1 1 calc R U . . .
C18 C 0.2681(3) 0.4586(4) 0.6956(3) 0.0184(15) Uani 1 1 d . . . . .

loop_
_atom_site_aniso_label
_atom_site_aniso_U_11
_atom_site_aniso_U_22
_atom_site_aniso_U_33
_atom_site_aniso_U_23
_atom_site_aniso_U_13
_atom_site_aniso_U_12
Bi1 0.01233(13) 0.01319(13) 0.01492(12) -0.00038(9) 0.00539(10) -0.00026(10)
O1 0.066(5) 0.081(6) 0.081(5) 0.004(4) 0.008(4) -0.001(5)
C1 0.015(4) 0.016(4) 0.018(3) 0.006(3) 0.001(3) 0.002(3)
Sn1 0.0087(2) 0.0109(2) 0.0138(2) 0.00152(17) 0.00285(17) 0.00156(17)
Bi2 0.01224(13) 0.01121(13) 0.01516(12) -0.00185(9) 0.00365(10) 0.00027(10)
O2 0.071(5) 0.049(4) 0.056(4) -0.005(3) 0.015(4) -0.004(4)
C2 0.015(4) 0.027(4) 0.021(4) 0.007(3) 0.008(3) 0.003(3)
Sn2 0.0104(3) 0.0090(3) 0.0124(3) 0.000 0.0038(2) 0.000
Bi4 0.00996(13) 0.01141(13) 0.01902(13) -0.00042(10) 0.00543(10) 0.00007(10)
C4 0.025(4) 0.023(4) 0.039(5) 0.018(4) 0.007(4) -0.001(4)
Bi3 0.01150(13) 0.01337(13) 0.01459(12) -0.00163(9) 0.00262(10) 0.00105(10)
C3 0.026(4) 0.031(5) 0.027(4) 0.013(3) 0.010(3) -0.001(4)
C7 0.021(4) 0.022(4) 0.022(4) 0.011(3) 0.014(3) 0.002(3)
C6 0.017(4) 0.017(4) 0.029(4) 0.000(3) 0.005(3) -0.002(3)
C5 0.027(4) 0.016(4) 0.037(4) 0.008(3) 0.008(4) 0.010(3)
C8 0.035(5) 0.044(6) 0.029(4) -0.012(4) 0.017(4) -0.014(4)
C40 0.060(7) 0.030(5) 0.043(5) -0.007(4) 0.011(5) -0.003(5)
C39 0.034(5) 0.041(5) 0.054(5) 0.002(4) 0.000(4) 0.001(4)
C38 0.057(6) 0.048(6) 0.070(6) -0.018(5) -0.006(5) -0.010(5)
C37 0.096(10) 0.071(9) 0.111(11) -0.022(8) 0.053(9) -0.003(8)
C9 0.021(4) 0.033(5) 0.024(4) 0.000(3) 0.007(3) -0.002(4)
C12 0.025(4) 0.023(4) 0.045(5) 0.003(4) 0.018(4) 0.004(4)
C11 0.038(5) 0.017(4) 0.038(5) -0.009(3) 0.015(4) 0.001(4)
C10 0.021(4) 0.015(4) 0.032(4) 0.003(3) 0.009(3) 0.006(3)
C16 0.012(4) 0.053(6) 0.038(5) -0.011(4) 0.010(3) -0.005(4)
C15 0.008(3) 0.034(5) 0.026(4) -0.009(3) 0.000(3) -0.003(3)
C14 0.017(4) 0.020(4) 0.023(4) -0.001(3) 0.005(3) 0.006(3)
C13 0.008(3) 0.010(3) 0.024(4) -0.002(3) 0.006(3) 0.001(3)
C17 0.018(4) 0.032(5) 0.028(4) -0.008(3) 0.014(3) -0.008(3)
C19 0.013(4) 0.025(4) 0.023(4) -0.001(3) 0.004(3) 0.004(3)
C20 0.026(5) 0.042(5) 0.025(4) -0.008(4) 0.004(3) 0.001(4)
C21 0.014(4) 0.042(5) 0.022(4) 0.006(3) -0.002(3) 0.001(4)
C22 0.009(3) 0.029(4) 0.024(4) 0.000(3) 0.008(3) 0.001(3)
C23 0.025(4) 0.027(4) 0.019(4) -0.001(3) 0.007(3) 0.001(3)
C24 0.022(4) 0.028(4) 0.031(4) 0.007(3) 0.011(3) 0.001(3)
C25 0.008(3) 0.010(3) 0.010(3) 0.001(2) -0.002(2) 0.003(3)
C26 0.013(3) 0.018(4) 0.020(3) 0.002(3) 0.003(3) 0.001(3)
C27 0.020(4) 0.020(4) 0.024(4) -0.006(3) 0.000(3) -0.006(3)
C28 0.028(4) 0.024(4) 0.021(4) -0.010(3) 0.004(3) 0.004(3)
C29 0.029(4) 0.020(4) 0.020(4) -0.005(3) 0.009(3) 0.008(3)
C30 0.025(4) 0.016(4) 0.018(3) -0.003(3) 0.007(3) 0.003(3)
C31 0.024(4) 0.023(4) 0.013(3) -0.001(3) 0.004(3) -0.005(3)
C32 0.014(4) 0.032(5) 0.027(4) 0.005(3) 0.003(3) 0.000(3)
C33 0.018(4) 0.026(4) 0.022(4) -0.005(3) 0.002(3) -0.008(3)
C34 0.033(4) 0.021(4) 0.018(3) 0.001(3) 0.017(3) -0.001(3)
C35 0.035(5) 0.042(5) 0.037(5) 0.010(4) 0.021(4) -0.002(4)
C36 0.056(6) 0.028(5) 0.026(4) 0.005(4) 0.022(4) 0.004(4)
C18 0.017(4) 0.013(4) 0.025(4) -0.006(3) 0.008(3) -0.001(3)

loop_
_atom_type_symbol
_atom_type_description
_atom_type_scat_dispersion_real
_atom_type_scat_dispersion_imag
_atom_type_scat_source
C C 0.0033 0.0016 'International Tables Vol C Tables 4.2.6.8 and 6.1.1.4'
H H 0.0000 0.0000 'International Tables Vol C Tables 4.2.6.8 and 6.1.1.4'
Bi Bi -4.1077 10.2566 'International Tables Vol C Tables 4.2.6.8 and 6.1.1.4'
O O 0.0106 0.0060 'International Tables Vol C Tables 4.2.6.8 and 6.1.1.4'
Sn Sn -0.6537 1.4246 'International Tables Vol C Tables 4.2.6.8 and 6.1.1.4'

loop_
_geom_angle_atom_site_label_1
_geom_angle_atom_site_label_2
_geom_angle_atom_site_label_3
_geom_angle
_geom_angle_site_symmetry_1
_geom_angle_site_symmetry_3
_geom_angle_publ_flag
Bi2 Bi1 Bi4 102.746(10) . . ?
Bi2 Bi1 Bi3 103.794(10) . 2_656 ?
Bi3 Bi1 Bi4 105.172(10) 2_656 . ?
C37 O1 C38 109.8(11) . . ?
C2 C1 Sn1 122.6(5) . . ?
C2 C1 C6 119.8(6) . . ?
C6 C1 Sn1 117.5(5) . . ?
C1 Sn1 Bi2 103.14(18) . . ?
C1 Sn1 Bi3 121.63(19) . . ?
Bi2 Sn1 Bi3 106.471(15) . . ?
C13 Sn1 C1 102.8(3) . . ?
C13 Sn1 Bi2 122.42(18) . . ?
C13 Sn1 Bi3 101.87(17) . . ?
Sn1 Bi2 Bi1 98.293(12) . . ?
Sn1 Bi2 Bi2 91.358(14) . 2_656 ?
Bi2 Bi2 Bi1 104.704(8) 2_656 . ?
C40 O2 C39 112.4(8) . . ?
C1 C2 C7 122.3(6) . . ?
C3 C2 C1 119.3(7) . . ?
C3 C2 C7 118.4(6) . . ?
Bi4 Sn2 Bi4 107.41(2) . 2_656 ?
C25 Sn2 Bi4 118.75(17) 2_656 . ?
C25 Sn2 Bi4 105.36(16) 2_656 2_656 ?
C25 Sn2 Bi4 118.75(17) . 2_656 ?
C25 Sn2 Bi4 105.36(16) . . ?
C25 Sn2 C25 101.9(3) . 2_656 ?
Sn2 Bi4 Bi1 96.768(11) . . ?
Sn2 Bi4 Bi3 91.090(10) . . ?
Bi3 Bi4 Bi1 105.778(10) . . ?
C3 C4 H4 120.0 . . ?
C5 C4 H4 120.0 . . ?
C5 C4 C3 120.0(7) . . ?
Sn1 Bi3 Bi1 99.139(13) . 2_656 ?
Sn1 Bi3 Bi4 89.059(12) . . ?
Bi4 Bi3 Bi1 103.849(10) . 2_656 ?
C2 C3 H3 119.6 . . ?
C4 C3 C2 120.8(7) . . ?
C4 C3 H3 119.6 . . ?
C2 C7 H7 106.9 . . ?
C2 C7 C8 112.7(7) . . ?
C2 C7 C9 111.8(6) . . ?
C8 C7 H7 106.9 . . ?
C9 C7 H7 106.9 . . ?
C9 C7 C8 111.1(6) . . ?
C1 C6 C10 123.2(6) . . ?
C5 C6 C1 118.3(7) . . ?
C5 C6 C10 118.5(7) . . ?
C4 C5 C6 121.8(7) . . ?
C4 C5 H5 119.1 . . ?
C6 C5 H5 119.1 . . ?
C7 C8 H8A 109.5 . . ?
C7 C8 H8B 109.5 . . ?
C7 C8 H8C 109.5 . . ?
H8A C8 H8B 109.5 . . ?
H8A C8 H8C 109.5 . . ?
H8B C8 H8C 109.5 . . ?
O2 C40 H40A 109.5 . . ?
O2 C40 H40B 109.5 . . ?
O2 C40 H40C 109.5 . . ?
H40A C40 H40B 109.5 . . ?
H40A C40 H40C 109.5 . . ?
H40B C40 H40C 109.5 . . ?
O2 C39 H39A 109.0 . . ?
O2 C39 H39B 109.0 . . ?
O2 C39 C38 112.9(9) . . ?
H39A C39 H39B 107.8 . . ?
C38 C39 H39A 109.0 . . ?
C38 C39 H39B 109.0 . . ?
O1 C38 C39 102.7(10) . . ?
O1 C38 H38A 111.2 . . ?
O1 C38 H38B 111.2 . . ?
C39 C38 H38A 111.2 . . ?
C39 C38 H38B 111.2 . . ?
H38A C38 H38B 109.1 . . ?
O1 C37 H37A 109.5 . . ?
O1 C37 H37B 109.5 . . ?
O1 C37 H37C 109.5 . . ?
H37A C37 H37B 109.5 . . ?
H37A C37 H37C 109.5 . . ?
H37B C37 H37C 109.5 . . ?
C7 C9 H9A 109.5 . . ?
C7 C9 H9B 109.5 . . ?
C7 C9 H9C 109.5 . . ?
H9A C9 H9B 109.5 . . ?
H9A C9 H9C 109.5 . . ?
H9B C9 H9C 109.5 . . ?
H12A C12 H12B 109.5 . . ?
H12A C12 H12C 109.5 . . ?
H12B C12 H12C 109.5 . . ?
C10 C12 H12A 109.5 . . ?
C10 C12 H12B 109.5 . . ?
C10 C12 H12C 109.5 . . ?
H11A C11 H11B 109.5 . . ?
H11A C11 H11C 109.5 . . ?
H11B C11 H11C 109.5 . . ?
C10 C11 H11A 109.5 . . ?
C10 C11 H11B 109.5 . . ?
C10 C11 H11C 109.5 . . ?
C6 C10 C12 113.8(6) . . ?
C6 C10 C11 110.7(6) . . ?
C6 C10 H10 107.0 . . ?
C12 C10 C11 110.9(6) . . ?
C12 C10 H10 107.0 . . ?
C11 C10 H10 107.0 . . ?
C15 C16 H16 120.2 . . ?
C15 C16 C17 119.6(7) . . ?
C17 C16 H16 120.2 . . ?
C16 C15 H15 119.2 . . ?
C16 C15 C14 121.7(7) . . ?
C14 C15 H15 119.2 . . ?
C15 C14 C13 118.4(7) . . ?
C15 C14 C19 117.8(6) . . ?
C13 C14 C19 123.7(7) . . ?
C14 C13 Sn1 116.5(5) . . ?
C18 C13 Sn1 123.2(5) . . ?
C18 C13 C14 120.2(6) . . ?
C16 C17 H17 119.6 . . ?
C16 C17 C18 120.7(7) . . ?
C18 C17 H17 119.6 . . ?
C14 C19 H19 107.2 . . ?
C14 C19 C20 111.8(7) . . ?
C14 C19 C21 112.4(6) . . ?
C20 C19 H19 107.2 . . ?
C21 C19 H19 107.2 . . ?
C21 C19 C20 110.7(6) . . ?
C19 C20 H20A 109.5 . . ?
C19 C20 H20B 109.5 . . ?
C19 C20 H20C 109.5 . . ?
H20A C20 H20B 109.5 . . ?
H20A C20 H20C 109.5 . . ?
H20B C20 H20C 109.5 . . ?
C19 C21 H21A 109.5 . . ?
C19 C21 H21B 109.5 . . ?
C19 C21 H21C 109.5 . . ?
H21A C21 H21B 109.5 . . ?
H21A C21 H21C 109.5 . . ?
H21B C21 H21C 109.5 . . ?
C23 C22 H22 107.1 . . ?
C24 C22 H22 107.1 . . ?
C24 C22 C23 109.7(6) . . ?
C18 C22 H22 107.1 . . ?
C18 C22 C23 112.1(6) . . ?
C18 C22 C24 113.3(6) . . ?
C22 C23 H23A 109.5 . . ?
C22 C23 H23B 109.5 . . ?
C22 C23 H23C 109.5 . . ?
H23A C23 H23B 109.5 . . ?
H23A C23 H23C 109.5 . . ?
H23B C23 H23C 109.5 . . ?
C22 C24 H24A 109.5 . . ?
C22 C24 H24B 109.5 . . ?
C22 C24 H24C 109.5 . . ?
H24A C24 H24B 109.5 . . ?
H24A C24 H24C 109.5 . . ?
H24B C24 H24C 109.5 . . ?
C26 C25 Sn2 116.8(5) . . ?
C26 C25 C30 118.8(6) . . ?
C30 C25 Sn2 124.3(5) . . ?
C25 C26 C31 123.2(6) . . ?
C27 C26 C25 120.0(6) . . ?
C27 C26 C31 116.9(6) . . ?
C26 C27 H27 119.9 . . ?
C28 C27 C26 120.2(7) . . ?
C28 C27 H27 119.9 . . ?
C27 C28 H28 120.0 . . ?
C29 C28 C27 120.0(7) . . ?
C29 C28 H28 120.0 . . ?
C28 C29 H29 119.3 . . ?
C28 C29 C30 121.5(7) . . ?
C30 C29 H29 119.3 . . ?
C25 C30 C34 122.4(6) . . ?
C29 C30 C25 119.4(7) . . ?
C29 C30 C34 118.2(6) . . ?
C26 C31 H31 106.6 . . ?
C26 C31 C32 110.8(6) . . ?
C26 C31 C33 113.2(6) . . ?
C32 C31 H31 106.6 . . ?
C33 C31 H31 106.6 . . ?
C33 C31 C32 112.4(6) . . ?
C31 C32 H32A 109.5 . . ?
C31 C32 H32B 109.5 . . ?
C31 C32 H32C 109.5 . . ?
H32A C32 H32B 109.5 . . ?
H32A C32 H32C 109.5 . . ?
H32B C32 H32C 109.5 . . ?
C31 C33 H33A 109.5 . . ?
C31 C33 H33B 109.5 . . ?
C31 C33 H33C 109.5 . . ?
H33A C33 H33B 109.5 . . ?
H33A C33 H33C 109.5 . . ?
H33B C33 H33C 109.5 . . ?
C30 C34 H34 107.4 . . ?
C30 C34 C35 113.3(6) . . ?
C30 C34 C36 111.2(7) . . ?
C35 C34 H34 107.4 . . ?
C35 C34 C36 109.8(6) . . ?
C36 C34 H34 107.4 . . ?
C34 C35 H35A 109.5 . . ?
C34 C35 H35B 109.5 . . ?
C34 C35 H35C 109.5 . . ?
H35A C35 H35B 109.5 . . ?
H35A C35 H35C 109.5 . . ?
H35B C35 H35C 109.5 . . ?
C34 C36 H36A 109.5 . . ?
C34 C36 H36B 109.5 . . ?
C34 C36 H36C 109.5 . . ?
H36A C36 H36B 109.5 . . ?
H36A C36 H36C 109.5 . . ?
H36B C36 H36C 109.5 . . ?
C13 C18 C17 119.2(7) . . ?
C13 C18 C22 123.0(6) . . ?
C17 C18 C22 117.8(6) . . ?

loop_
_geom_bond_atom_site_label_1
_geom_bond_atom_site_label_2
_geom_bond_distance
_geom_bond_site_symmetry_2
_geom_bond_publ_flag
Bi1 Bi2 2.9951(4) . ?
Bi1 Bi4 3.0136(4) . ?
Bi1 Bi3 3.0053(4) 2_656 ?
O1 C38 1.467(14) . ?
O1 C37 1.413(16) . ?
C1 Sn1 2.211(7) . ?
C1 C2 1.403(10) . ?
C1 C6 1.415(10) . ?
Sn1 Bi2 2.9051(5) . ?
Sn1 Bi3 2.9164(5) . ?
Sn1 C13 2.208(7) . ?
Bi2 Bi2 2.9714(5) 2_656 ?
O2 C40 1.374(13) . ?
O2 C39 1.400(12) . ?
C2 C3 1.402(10) . ?
C2 C7 1.516(10) . ?
Sn2 Bi4 2.8966(4) 2_656 ?
Sn2 Bi4 2.8965(4) . ?
Sn2 C25 2.204(6) . ?
Sn2 C25 2.204(6) 2_656 ?
Bi4 Bi3 2.9552(4) . ?
C4 H4 0.9500 . ?
C4 C3 1.370(12) . ?
C4 C5 1.370(12) . ?
Bi3 Bi1 3.0053(4) 2_656 ?
C3 H3 0.9500 . ?
C7 H7 1.0000 . ?
C7 C8 1.533(11) . ?
C7 C9 1.527(10) . ?
C6 C5 1.397(11) . ?
C6 C10 1.520(11) . ?
C5 H5 0.9500 . ?
C8 H8A 0.9800 . ?
C8 H8B 0.9800 . ?
C8 H8C 0.9800 . ?
C40 H40A 0.9800 . ?
C40 H40B 0.9800 . ?
C40 H40C 0.9800 . ?
C39 H39A 0.9900 . ?
C39 H39B 0.9900 . ?
C39 C38 1.504(16) . ?
C38 H38A 0.9900 . ?
C38 H38B 0.9900 . ?
C37 H37A 0.9800 . ?
C37 H37B 0.9800 . ?
C37 H37C 0.9800 . ?
C9 H9A 0.9800 . ?
C9 H9B 0.9800 . ?
C9 H9C 0.9800 . ?
C12 H12A 0.9800 . ?
C12 H12B 0.9800 . ?
C12 H12C 0.9800 . ?
C12 C10 1.527(11) . ?
C11 H11A 0.9800 . ?
C11 H11B 0.9800 . ?
C11 H11C 0.9800 . ?
C11 C10 1.545(11) . ?
C10 H10 1.0000 . ?
C16 H16 0.9500 . ?
C16 C15 1.362(11) . ?
C16 C17 1.389(11) . ?
C15 H15 0.9500 . ?
C15 C14 1.402(10) . ?
C14 C13 1.413(10) . ?
C14 C19 1.514(10) . ?
C13 C18 1.388(10) . ?
C17 H17 0.9500 . ?
C17 C18 1.404(10) . ?
C19 H19 1.0000 . ?
C19 C20 1.541(11) . ?
C19 C21 1.522(11) . ?
C20 H20A 0.9800 . ?
C20 H20B 0.9800 . ?
C20 H20C 0.9800 . ?
C21 H21A 0.9800 . ?
C21 H21B 0.9800 . ?
C21 H21C 0.9800 . ?
C22 H22 1.0000 . ?
C22 C23 1.545(10) . ?
C22 C24 1.539(10) . ?
C22 C18 1.521(10) . ?
C23 H23A 0.9800 . ?
C23 H23B 0.9800 . ?
C23 H23C 0.9800 . ?
C24 H24A 0.9800 . ?
C24 H24B 0.9800 . ?
C24 H24C 0.9800 . ?
C25 C26 1.403(10) . ?
C25 C30 1.421(9) . ?
C26 C27 1.403(10) . ?
C26 C31 1.518(10) . ?
C27 H27 0.9500 . ?
C27 C28 1.386(11) . ?
C28 H28 0.9500 . ?
C28 C29 1.372(12) . ?
C29 H29 0.9500 . ?
C29 C30 1.387(10) . ?
C30 C34 1.514(10) . ?
C31 H31 1.0000 . ?
C31 C32 1.540(10) . ?
C31 C33 1.527(10) . ?
C32 H32A 0.9800 . ?
C32 H32B 0.9800 . ?
C32 H32C 0.9800 . ?
C33 H33A 0.9800 . ?
C33 H33B 0.9800 . ?
C33 H33C 0.9800 . ?
C34 H34 1.0000 . ?
C34 C35 1.526(12) . ?
C34 C36 1.540(11) . ?
C35 H35A 0.9800 . ?
C35 H35B 0.9800 . ?
C35 H35C 0.9800 . ?
C36 H36A 0.9800 . ?
C36 H36B 0.9800 . ?
C36 H36C 0.9800 . ?

loop_
_geom_torsion_atom_site_label_1
_geom_torsion_atom_site_label_2
_geom_torsion_atom_site_label_3
_geom_torsion_atom_site_label_4
_geom_torsion
_geom_torsion_site_symmetry_1
_geom_torsion_site_symmetry_2
_geom_torsion_site_symmetry_3
_geom_torsion_site_symmetry_4
_geom_torsion_publ_flag
C1 C2 C3 C4 1.2(12) . . . . ?
C1 C2 C7 C8 113.5(8) . . . . ?
C1 C2 C7 C9 -120.5(8) . . . . ?
C1 C6 C5 C4 -0.6(12) . . . . ?
C1 C6 C10 C12 -117.8(8) . . . . ?
C1 C6 C10 C11 116.5(8) . . . . ?
Sn1 C1 C2 C3 174.5(6) . . . . ?
Sn1 C1 C2 C7 -6.5(10) . . . . ?
Sn1 C1 C6 C5 -175.0(6) . . . . ?
Sn1 C1 C6 C10 7.0(9) . . . . ?
Sn1 C13 C18 C17 175.6(5) . . . . ?
Sn1 C13 C18 C22 -5.7(10) . . . . ?
O2 C39 C38 O1 76.1(11) . . . . ?
C2 C1 C6 C5 2.3(11) . . . . ?
C2 C1 C6 C10 -175.7(7) . . . . ?
Sn2 C25 C26 C27 -171.5(5) . . . . ?
Sn2 C25 C26 C31 8.6(9) . . . . ?
Sn2 C25 C30 C29 171.6(5) . . . . ?
Sn2 C25 C30 C34 -8.9(9) . . . . ?
C3 C2 C7 C8 -67.6(9) . . . . ?
C3 C2 C7 C9 58.5(9) . . . . ?
C3 C4 C5 C6 -0.9(13) . . . . ?
C7 C2 C3 C4 -177.8(7) . . . . ?
C6 C1 C2 C3 -2.6(11) . . . . ?
C6 C1 C2 C7 176.3(7) . . . . ?
C5 C4 C3 C2 0.5(13) . . . . ?
C5 C6 C10 C12 64.2(9) . . . . ?
C5 C6 C10 C11 -61.5(9) . . . . ?
C40 O2 C39 C38 179.1(9) . . . . ?
C37 O1 C38 C39 -176.4(10) . . . . ?
C10 C6 C5 C4 177.5(7) . . . . ?
C16 C15 C14 C13 -0.4(12) . . . . ?
C16 C15 C14 C19 175.3(8) . . . . ?
C16 C17 C18 C13 -0.2(12) . . . . ?
C16 C17 C18 C22 -178.9(7) . . . . ?
C15 C16 C17 C18 2.5(13) . . . . ?
C15 C14 C13 Sn1 -175.4(6) . . . . ?
C15 C14 C13 C18 2.8(11) . . . . ?
C15 C14 C19 C20 -58.7(9) . . . . ?
C15 C14 C19 C21 66.4(9) . . . . ?
C14 C13 C18 C17 -2.5(11) . . . . ?
C14 C13 C18 C22 176.2(7) . . . . ?
C13 C14 C19 C20 116.7(8) . . . . ?
C13 C14 C19 C21 -118.1(8) . . . . ?
C17 C16 C15 C14 -2.2(13) . . . . ?
C19 C14 C13 Sn1 9.2(9) . . . . ?
C19 C14 C13 C18 -172.7(7) . . . . ?
C23 C22 C18 C13 100.7(8) . . . . ?
C23 C22 C18 C17 -80.6(8) . . . . ?
C24 C22 C18 C13 -134.5(7) . . . . ?
C24 C22 C18 C17 44.3(9) . . . . ?
C25 C26 C27 C28 -2.6(11) . . . . ?
C25 C26 C31 C32 113.9(8) . . . . ?
C25 C26 C31 C33 -118.7(7) . . . . ?
C25 C30 C34 C35 114.0(8) . . . . ?
C25 C30 C34 C36 -121.7(7) . . . . ?
C26 C25 C30 C29 -4.2(10) . . . . ?
C26 C25 C30 C34 175.3(7) . . . . ?
C26 C27 C28 C29 0.2(12) . . . . ?
C27 C26 C31 C32 -65.9(9) . . . . ?
C27 C26 C31 C33 61.4(8) . . . . ?
C27 C28 C29 C30 0.2(12) . . . . ?
C28 C29 C30 C25 1.8(11) . . . . ?
C28 C29 C30 C34 -177.7(7) . . . . ?
C29 C30 C34 C35 -66.6(9) . . . . ?
C29 C30 C34 C36 57.7(9) . . . . ?
C30 C25 C26 C27 4.5(10) . . . . ?
C30 C25 C26 C31 -175.3(6) . . . . ?
C31 C26 C27 C28 177.2(7) . . . . ?
